data_7128244
loop_
_publ_author_name
'Parvin, Nasrina'
'Sen, Nilanjana'
'Muhasina, Puthan Veetil'
'Tothadi, Srinu'
'Parameswaran, Pattiyil'
'Khan, Shabana'

_publ_section_title
;
 The diverse reactivity of NOBF<sub>4</sub> towards silylene, disilene,
 germylene and stannylene.
;
_journal_issue 41
_journal_name_full 'Chemical communications (Cambridge, England)'
_journal_page_first 5008
_journal_page_last 5011
_journal_paper_doi 10.1039/d1cc01034d
_journal_volume 57
_journal_year 2021
_chemical_formula_moiety 'C21 H41 F2 N3 Si2 Sn'
_chemical_formula_sum 'C21 H41 F2 N3 Si2 Sn'
_chemical_formula_weight 548.44
_space_group_crystal_system monoclinic
_space_group_IT_number 14
_space_group_name_Hall '-P 2ybc'
_space_group_name_H-M_alt 'P 1 21/c 1'
_atom_sites_solution_hydrogens geom
_audit_creation_date 2021-04-07
_audit_creation_method
;
Olex2 1.2
(compiled 2018.05.29 svn.r3508 for OlexSys, GUI svn.r5506)
;
_audit_update_record
;
2021-04-11 deposited with the CCDC.	2021-04-27 downloaded from the CCDC.
;
_cell_angle_alpha 90
_cell_angle_beta 118.897(12)
_cell_angle_gamma 90
_cell_formula_units_Z 4
_cell_length_a 18.489(8)
_cell_length_b 8.832(4)
_cell_length_c 18.866(8)
_cell_measurement_reflns_used 9904
_cell_measurement_temperature 100
_cell_measurement_theta_max 24.24
_cell_measurement_theta_min 2.46
_cell_volume 2697(2)
_computing_cell_refinement 'SAINT v8.37A (Bruker, 2015)'
_computing_data_reduction 'SAINT v8.37A (Bruker, 2015)'
_computing_molecular_graphics 'Olex2 (Dolomanov et al., 2009)'
_computing_publication_material 'Olex2 (Dolomanov et al., 2009)'
_computing_structure_refinement 'ShelXL (Sheldrick, 2015)'
_computing_structure_solution 'SHELXT 2014/5 (Sheldrick, 2014)'
_diffrn_ambient_temperature 100
_diffrn_measured_fraction_theta_full 1.000
_diffrn_measured_fraction_theta_max 0.989
_diffrn_measurement_device_type 'Bruker APEX-II CCD'
_diffrn_measurement_method '\f and \w scans'
_diffrn_radiation_type MoK\a
_diffrn_radiation_wavelength 0.71073
_diffrn_reflns_av_R_equivalents 0.1079
_diffrn_reflns_av_unetI/netI 0.0657
_diffrn_reflns_Laue_measured_fraction_full 1.000
_diffrn_reflns_Laue_measured_fraction_max 0.989
_diffrn_reflns_limit_h_max 25
_diffrn_reflns_limit_h_min -25
_diffrn_reflns_limit_k_max 12
_diffrn_reflns_limit_k_min -12
_diffrn_reflns_limit_l_max 26
_diffrn_reflns_limit_l_min -26
_diffrn_reflns_number 121073
_diffrn_reflns_point_group_measured_fraction_full 1.000
_diffrn_reflns_point_group_measured_fraction_max 0.989
_diffrn_reflns_theta_full 25.242
_diffrn_reflns_theta_max 29.515
_diffrn_reflns_theta_min 2.466
_diffrn_standards_number 0
_exptl_absorpt_coefficient_mu 1.062
_exptl_absorpt_correction_T_max 0.7459
_exptl_absorpt_correction_T_min 0.6923
_exptl_absorpt_correction_type multi-scan
_exptl_absorpt_process_details
'SADABS-2014/5 (Bruker,2014/5) was used for absorption correction. wR2(int) was 0.0925 before and 0.0680 after correction. The Ratio of minimum to maximum transmission is 0.9281. The \l/2 correction factor is Not present.'
_exptl_crystal_colour colourless
_exptl_crystal_colour_primary colourless
_exptl_crystal_density_diffrn 1.351
_exptl_crystal_description plate
_exptl_crystal_F_000 1136
_exptl_crystal_size_max 0.15
_exptl_crystal_size_mid 0.12
_exptl_crystal_size_min 0.08
_refine_diff_density_max 1.480
_refine_diff_density_min -0.953
_refine_diff_density_rms 0.111
_refine_ls_extinction_method none
_refine_ls_goodness_of_fit_ref 1.033
_refine_ls_hydrogen_treatment constr
_refine_ls_matrix_type full
_refine_ls_number_parameters 274
_refine_ls_number_reflns 7435
_refine_ls_number_restraints 0
_refine_ls_restrained_S_all 1.033
_refine_ls_R_factor_all 0.1109
_refine_ls_R_factor_gt 0.0529
_refine_ls_shift/su_max 0.000
_refine_ls_shift/su_mean 0.000
_refine_ls_structure_factor_coef Fsqd
_refine_ls_weighting_details 'w=1/[\s^2^(Fo^2^)+(0.0429P)^2^+7.9270P] where P=(Fo^2^+2Fc^2^)/3'
_refine_ls_weighting_scheme calc
_refine_ls_wR_factor_gt 0.1080
_refine_ls_wR_factor_ref 0.1276
_reflns_Friedel_coverage 0.000
_reflns_number_gt 4757
_reflns_number_total 7435
_reflns_threshold_expression 'I > 2\s(I)'
_cod_data_source_file d1cc01034d2.cif
_cod_data_source_block 8
_cod_depositor_comments 'Adding full bibliography for 7128241--7128247.cif.'
_cod_database_code 7128244
_shelx_shelxl_version_number 2016/6
_shelx_space_group_comment
;
The symmetry employed for this shelxl refinement is uniquely defined
by the following loop, which should always be used as a source of
symmetry information in preference to the above space-group names.
They are only intended as comments.
;
_shelx_estimated_absorpt_t_max 0.920
_shelx_estimated_absorpt_t_min 0.857
_olex2_refinement_description
;
1. Fixed Uiso
 At 1.2 times of:
  All C(H) groups
 At 1.5 times of:
  All C(H,H,H) groups
2.a Aromatic/amide H refined with riding coordinates:
 C5(H5), C3(H3), C7(H7), C4(H4), C6(H6)
2.b Idealised Me refined as rotating group:
 C21(H21A,H21B,H21C), C19(H19A,H19B,H19C), C20(H20A,H20B,H20C), C14(H14A,H14B,
 H14C), C9(H9A,H9B,H9C), C18(H18A,H18B,H18C), C15(H15A,H15B,H15C), C11(H11A,
 H11B,H11C), C17(H17A,H17B,H17C), C16(H16A,H16B,H16C), C10(H10A,H10B,H10C),
 C13(H13A,H13B,H13C)
;
_olex2_submission_special_instructions 'No special instructions were received'

loop_
_space_group_symop_operation_xyz
'x, y, z'
'-x, y+1/2, -z+1/2'
'-x, -y, -z'
'x, -y-1/2, z-1/2'

loop_
_atom_site_label
_atom_site_type_symbol
_atom_site_fract_x
_atom_site_fract_y
_atom_site_fract_z
_atom_site_U_iso_or_equiv
_atom_site_adp_type
_atom_site_occupancy
_atom_site_site_symmetry_order
_atom_site_calc_flag
_atom_site_refinement_flags_posn
_atom_site_refinement_flags_adp
_atom_site_refinement_flags_occupancy
_atom_site_disorder_assembly
_atom_site_disorder_group
Sn1 Sn 0.27228(2) 0.52478(3) 0.41842(2) 0.03573(10) Uani 1 1 d . . . . .
Si1 Si 0.10227(7) 0.33094(14) 0.36635(7) 0.0323(3) Uani 1 1 d . . . . .
Si2 Si 0.13600(9) 0.61663(15) 0.46898(8) 0.0444(3) Uani 1 1 d . . . . .
F2 F 0.2848(2) 0.7493(3) 0.3833(2) 0.0762(11) Uani 1 1 d . . . . .
F1 F 0.34454(16) 0.6083(4) 0.53446(17) 0.0678(10) Uani 1 1 d . . . . .
N3 N 0.1621(2) 0.4917(4) 0.4126(2) 0.0314(8) Uani 1 1 d . . . . .
N2 N 0.2813(2) 0.4350(4) 0.31689(19) 0.0292(7) Uani 1 1 d . . . . .
N1 N 0.3504(2) 0.3342(4) 0.4373(2) 0.0326(8) Uani 1 1 d . . . . .
C1 C 0.3380(2) 0.3339(4) 0.3618(2) 0.0279(8) Uani 1 1 d . . . . .
C21 C 0.1574(3) 0.1914(5) 0.3361(3) 0.0402(11) Uani 1 1 d . . . . .
H21A H 0.166579 0.234749 0.293323 0.060 Uiso 1 1 calc GR . . . .
H21B H 0.123960 0.099301 0.316001 0.060 Uiso 1 1 calc GR . . . .
H21C H 0.210657 0.166392 0.383051 0.060 Uiso 1 1 calc GR . . . .
C5 C 0.4717(3) 0.0624(6) 0.2782(3) 0.0507(13) Uani 1 1 d . . . . .
H5 H 0.501440 0.003280 0.258906 0.061 Uiso 1 1 calc R . . . .
C19 C 0.0740(3) 0.2289(6) 0.4362(3) 0.0530(13) Uani 1 1 d . . . . .
H19A H 0.124354 0.197748 0.484849 0.080 Uiso 1 1 calc GR . . . .
H19B H 0.041071 0.139210 0.408825 0.080 Uiso 1 1 calc GR . . . .
H19C H 0.041633 0.296212 0.451428 0.080 Uiso 1 1 calc GR . . . .
C20 C 0.0046(3) 0.3794(7) 0.2735(3) 0.0529(13) Uani 1 1 d . . . . .
H20A H -0.031007 0.438105 0.288384 0.079 Uiso 1 1 calc GR . . . .
H20B H -0.023806 0.286093 0.246051 0.079 Uiso 1 1 calc GR . . . .
H20C H 0.017201 0.439469 0.237159 0.079 Uiso 1 1 calc GR . . . .
C8 C 0.4003(3) 0.2306(6) 0.5065(3) 0.0443(12) Uani 1 1 d . . . . .
C2 C 0.3839(3) 0.2358(4) 0.3329(2) 0.0301(9) Uani 1 1 d . . . . .
C3 C 0.3499(3) 0.1040(5) 0.2907(3) 0.0404(10) Uani 1 1 d . . . . .
H3 H 0.296626 0.072465 0.280743 0.048 Uiso 1 1 calc R . . . .
C12 C 0.2553(3) 0.4912(5) 0.2334(3) 0.0401(11) Uani 1 1 d . . . . .
C7 C 0.4624(3) 0.2789(5) 0.3486(3) 0.0395(10) Uani 1 1 d . . . . .
H7 H 0.486489 0.368679 0.378564 0.047 Uiso 1 1 calc R . . . .
C14 C 0.1734(3) 0.5712(7) 0.2061(4) 0.0648(17) Uani 1 1 d . . . . .
H14A H 0.133821 0.500514 0.208551 0.097 Uiso 1 1 calc GR . . . .
H14B H 0.152059 0.607139 0.150416 0.097 Uiso 1 1 calc GR . . . .
H14C H 0.181529 0.657562 0.241823 0.097 Uiso 1 1 calc GR . . . .
C9 C 0.3608(5) 0.2382(9) 0.5613(3) 0.087(2) Uani 1 1 d . . . . .
H9A H 0.364121 0.342086 0.580872 0.131 Uiso 1 1 calc GR . . . .
H9B H 0.390194 0.169974 0.607441 0.131 Uiso 1 1 calc GR . . . .
H9C H 0.302748 0.207481 0.530562 0.131 Uiso 1 1 calc GR . . . .
C18 C 0.0211(4) 0.6372(8) 0.4206(4) 0.0698(18) Uani 1 1 d . . . . .
H18A H -0.000306 0.675945 0.365379 0.105 Uiso 1 1 calc GR . . . .
H18B H 0.007317 0.708038 0.452216 0.105 Uiso 1 1 calc GR . . . .
H18C H -0.003724 0.538311 0.418849 0.105 Uiso 1 1 calc GR . . . .
C15 C 0.2404(5) 0.3639(8) 0.1739(3) 0.094(3) Uani 1 1 d . . . . .
H15A H 0.293511 0.321605 0.183903 0.141 Uiso 1 1 calc GR . . . .
H15B H 0.210680 0.403238 0.118521 0.141 Uiso 1 1 calc GR . . . .
H15C H 0.207376 0.284446 0.180943 0.141 Uiso 1 1 calc GR . . . .
C4 C 0.3939(4) 0.0169(6) 0.2628(3) 0.0498(13) Uani 1 1 d . . . . .
H4 H 0.370537 -0.073555 0.233288 0.060 Uiso 1 1 calc R . . . .
C11 C 0.3965(3) 0.0671(5) 0.4808(3) 0.0484(12) Uani 1 1 d . . . . .
H11A H 0.338921 0.039034 0.444272 0.073 Uiso 1 1 calc GR . . . .
H11B H 0.419057 0.001763 0.528736 0.073 Uiso 1 1 calc GR . . . .
H11C H 0.429010 0.054649 0.452769 0.073 Uiso 1 1 calc GR . . . .
C6 C 0.5060(3) 0.1915(6) 0.3209(3) 0.0478(12) Uani 1 1 d . . . . .
H6 H 0.559649 0.221620 0.331736 0.057 Uiso 1 1 calc R . . . .
C17 C 0.1757(4) 0.5449(6) 0.5738(3) 0.0605(16) Uani 1 1 d . . . . .
H17A H 0.150111 0.446916 0.572252 0.091 Uiso 1 1 calc GR . . . .
H17B H 0.162162 0.617222 0.605002 0.091 Uiso 1 1 calc GR . . . .
H17C H 0.235782 0.532671 0.599386 0.091 Uiso 1 1 calc GR . . . .
C16 C 0.1785(4) 0.8101(6) 0.4739(4) 0.0686(18) Uani 1 1 d . . . . .
H16A H 0.238869 0.807409 0.506470 0.103 Uiso 1 1 calc GR . . . .
H16B H 0.155997 0.879894 0.498659 0.103 Uiso 1 1 calc GR . . . .
H16C H 0.163066 0.844810 0.419009 0.103 Uiso 1 1 calc GR . . . .
C10 C 0.4899(3) 0.2833(7) 0.5501(3) 0.0694(18) Uani 1 1 d . . . . .
H10A H 0.513236 0.275877 0.513351 0.104 Uiso 1 1 calc GR . . . .
H10B H 0.521675 0.219329 0.597610 0.104 Uiso 1 1 calc GR . . . .
H10C H 0.492272 0.388739 0.567298 0.104 Uiso 1 1 calc GR . . . .
C13 C 0.3189(4) 0.5969(8) 0.2346(4) 0.0726(19) Uani 1 1 d . . . . .
H13A H 0.325405 0.683115 0.269874 0.109 Uiso 1 1 calc GR . . . .
H13B H 0.301252 0.633391 0.179544 0.109 Uiso 1 1 calc GR . . . .
H13C H 0.371714 0.543624 0.255036 0.109 Uiso 1 1 calc GR . . . .

loop_
_atom_site_aniso_label
_atom_site_aniso_U_11
_atom_site_aniso_U_22
_atom_site_aniso_U_33
_atom_site_aniso_U_23
_atom_site_aniso_U_13
_atom_site_aniso_U_12
Sn1 0.03853(17) 0.03072(16) 0.04085(18) -0.01301(13) 0.02149(14) -0.00130(14)
Si1 0.0312(6) 0.0369(6) 0.0303(6) 0.0036(5) 0.0159(5) 0.0051(5)
Si2 0.0687(9) 0.0406(7) 0.0368(7) 0.0058(6) 0.0357(7) 0.0218(7)
F2 0.133(3) 0.0395(17) 0.115(3) -0.0349(17) 0.107(3) -0.0167(18)
F1 0.0259(14) 0.113(3) 0.0419(16) -0.0236(17) -0.0019(12) 0.0237(16)
N3 0.0369(19) 0.0315(19) 0.0295(17) 0.0020(14) 0.0190(15) 0.0098(15)
N2 0.0322(18) 0.0278(18) 0.0271(17) 0.0013(14) 0.0139(15) 0.0069(14)
N1 0.038(2) 0.0338(19) 0.0259(18) -0.0022(15) 0.0155(16) 0.0092(16)
C1 0.030(2) 0.0239(19) 0.032(2) -0.0036(16) 0.0169(18) -0.0024(16)
C21 0.035(2) 0.035(2) 0.049(3) -0.011(2) 0.019(2) -0.0075(19)
C5 0.070(4) 0.046(3) 0.058(3) 0.013(2) 0.049(3) 0.023(3)
C19 0.062(3) 0.057(3) 0.052(3) 0.007(3) 0.037(3) -0.003(3)
C20 0.040(3) 0.069(4) 0.044(3) 0.006(3) 0.016(2) 0.014(3)
C8 0.051(3) 0.048(3) 0.027(2) 0.007(2) 0.013(2) 0.016(2)
C2 0.041(2) 0.024(2) 0.030(2) 0.0036(16) 0.0212(19) 0.0056(17)
C3 0.043(3) 0.036(3) 0.043(3) -0.004(2) 0.021(2) -0.003(2)
C12 0.046(3) 0.042(3) 0.032(2) 0.0093(19) 0.018(2) 0.010(2)
C7 0.046(3) 0.029(2) 0.051(3) 0.006(2) 0.030(2) 0.0031(19)
C14 0.051(3) 0.083(4) 0.060(3) 0.041(3) 0.027(3) 0.021(3)
C9 0.111(5) 0.126(6) 0.040(3) 0.036(4) 0.049(4) 0.065(5)
C18 0.082(4) 0.088(5) 0.064(4) 0.017(3) 0.055(3) 0.044(4)
C15 0.167(8) 0.070(4) 0.029(3) 0.007(3) 0.034(4) 0.027(5)
C4 0.074(4) 0.034(2) 0.047(3) -0.004(2) 0.033(3) 0.010(2)
C11 0.053(3) 0.043(3) 0.044(3) 0.017(2) 0.018(2) 0.009(2)
C6 0.056(3) 0.041(3) 0.068(3) 0.015(2) 0.047(3) 0.010(2)
C17 0.097(5) 0.056(3) 0.037(3) 0.001(2) 0.039(3) 0.018(3)
C16 0.128(6) 0.034(3) 0.065(4) -0.001(3) 0.064(4) 0.021(3)
C10 0.061(4) 0.050(3) 0.050(3) -0.005(3) -0.010(3) 0.004(3)
C13 0.052(3) 0.102(5) 0.066(4) 0.039(4) 0.031(3) -0.002(3)

loop_
_atom_type_symbol
_atom_type_description
_atom_type_scat_dispersion_real
_atom_type_scat_dispersion_imag
_atom_type_scat_source
C C 0.0033 0.0016 'International Tables Vol C Tables 4.2.6.8 and 6.1.1.4'
H H 0.0000 0.0000 'International Tables Vol C Tables 4.2.6.8 and 6.1.1.4'
F F 0.0171 0.0103 'International Tables Vol C Tables 4.2.6.8 and 6.1.1.4'
N N 0.0061 0.0033 'International Tables Vol C Tables 4.2.6.8 and 6.1.1.4'
Si Si 0.0817 0.0704 'International Tables Vol C Tables 4.2.6.8 and 6.1.1.4'
Sn Sn -0.6537 1.4246 'International Tables Vol C Tables 4.2.6.8 and 6.1.1.4'

loop_
_geom_angle_atom_site_label_1
_geom_angle_atom_site_label_2
_geom_angle_atom_site_label_3
_geom_angle
_geom_angle_site_symmetry_1
_geom_angle_site_symmetry_3
_geom_angle_publ_flag
F2 Sn1 N2 89.98(12) . . ?
F2 Sn1 C1 109.47(11) . . ?
F1 Sn1 F2 83.45(15) . . ?
F1 Sn1 N2 141.59(12) . . ?
F1 Sn1 N1 93.75(12) . . ?
F1 Sn1 C1 118.40(12) . . ?
N3 Sn1 F2 112.13(13) . . ?
N3 Sn1 F1 103.21(13) . . ?
N3 Sn1 N2 114.24(13) . . ?
N3 Sn1 N1 118.77(14) . . ?
N3 Sn1 C1 123.27(13) . . ?
N2 Sn1 C1 30.71(12) . . ?
N1 Sn1 F2 128.18(13) . . ?
N1 Sn1 N2 61.38(12) . . ?
N1 Sn1 C1 30.79(12) . . ?
N3 Si1 C21 112.56(18) . . ?
N3 Si1 C19 111.4(2) . . ?
N3 Si1 C20 112.0(2) . . ?
C21 Si1 C19 106.2(2) . . ?
C21 Si1 C20 106.9(2) . . ?
C20 Si1 C19 107.5(3) . . ?
N3 Si2 C18 110.2(2) . . ?
N3 Si2 C17 110.4(2) . . ?
N3 Si2 C16 111.9(2) . . ?
C17 Si2 C18 108.9(3) . . ?
C17 Si2 C16 108.7(3) . . ?
C16 Si2 C18 106.7(3) . . ?
Si1 N3 Sn1 121.63(17) . . ?
Si1 N3 Si2 121.3(2) . . ?
Si2 N3 Sn1 116.38(19) . . ?
C1 N2 Sn1 93.3(2) . . ?
C1 N2 C12 130.6(3) . . ?
C12 N2 Sn1 133.9(3) . . ?
C1 N1 Sn1 94.0(2) . . ?
C1 N1 C8 130.4(3) . . ?
C8 N1 Sn1 135.5(3) . . ?
N2 C1 Sn1 56.0(2) . . ?
N2 C1 N1 110.9(3) . . ?
N2 C1 C2 125.0(4) . . ?
N1 C1 Sn1 55.2(2) . . ?
N1 C1 C2 124.1(4) . . ?
C2 C1 Sn1 173.6(3) . . ?
C6 C5 C4 120.5(4) . . ?
N1 C8 C9 105.5(4) . . ?
N1 C8 C11 113.1(4) . . ?
N1 C8 C10 109.7(4) . . ?
C11 C8 C9 107.1(5) . . ?
C11 C8 C10 109.6(4) . . ?
C10 C8 C9 111.8(5) . . ?
C3 C2 C1 121.4(4) . . ?
C3 C2 C7 119.6(4) . . ?
C7 C2 C1 119.0(4) . . ?
C2 C3 C4 119.8(5) . . ?
N2 C12 C14 105.8(4) . . ?
N2 C12 C15 112.6(4) . . ?
N2 C12 C13 110.1(4) . . ?
C14 C12 C15 107.4(5) . . ?
C13 C12 C14 111.3(5) . . ?
C13 C12 C15 109.6(5) . . ?
C6 C7 C2 120.3(4) . . ?
C5 C4 C3 119.9(5) . . ?
C5 C6 C7 120.0(5) . . ?

loop_
_geom_bond_atom_site_label_1
_geom_bond_atom_site_label_2
_geom_bond_distance
_geom_bond_site_symmetry_2
_geom_bond_publ_flag
Sn1 F2 2.138(3) . ?
Sn1 F1 2.072(3) . ?
Sn1 N3 2.008(4) . ?
Sn1 N2 2.153(3) . ?
Sn1 N1 2.133(3) . ?
Sn1 C1 2.592(4) . ?
Si1 N3 1.752(4) . ?
Si1 C21 1.856(4) . ?
Si1 C19 1.867(5) . ?
Si1 C20 1.858(5) . ?
Si2 N3 1.754(3) . ?
Si2 C18 1.871(6) . ?
Si2 C17 1.857(5) . ?
Si2 C16 1.865(6) . ?
N2 C1 1.326(5) . ?
N2 C12 1.493(5) . ?
N1 C1 1.330(5) . ?
N1 C8 1.492(5) . ?
C1 C2 1.488(5) . ?
C5 C4 1.381(8) . ?
C5 C6 1.363(7) . ?
C8 C9 1.529(7) . ?
C8 C11 1.514(7) . ?
C8 C10 1.522(7) . ?
C2 C3 1.378(6) . ?
C2 C7 1.388(6) . ?
C3 C4 1.396(6) . ?
C12 C14 1.517(7) . ?
C12 C15 1.517(7) . ?
C12 C13 1.493(7) . ?
C7 C6 1.387(6) . ?
